data_1550062
loop_
_publ_author_name
'McKeown, Paul'
'McCormick, Strachan N.'
'Mahon, Mary F.'
'Jones, Matthew D.'

_publ_section_title
;
 Highly active Mg(ii) and Zn(ii) complexes for the ring opening
 polymerisation of lactide
;
_journal_issue 44
_journal_name_full 'Polymer Chemistry'
_journal_page_first 5339
_journal_paper_doi 10.1039/C8PY01369A
_journal_volume 9
_journal_year 2018
_chemical_formula_moiety '2(C20 H22 Cl4 N4 O2 Zn), C7 H8'
_chemical_formula_sum 'C47 H52 Cl8 N8 O4 Zn2'
_chemical_formula_weight 1207.30
_space_group_crystal_system triclinic
_space_group_IT_number 2
_space_group_name_Hall '-P 1'
_space_group_name_H-M_alt 'P -1'
_symmetry_space_group_name_Hall '-P 1'
_symmetry_space_group_name_H-M 'P -1'
_atom_sites_solution_hydrogens mixed
_audit_creation_method SHELXL-2016/6
_audit_update_record
;
2018-05-20 deposited with the CCDC.
2018-10-17 downloaded from the CCDC.
;
_cell_angle_alpha 105.712(2)
_cell_angle_beta 94.301(2)
_cell_angle_gamma 104.647(2)
_cell_formula_units_Z 2
_cell_length_a 11.3788(3)
_cell_length_b 11.6856(2)
_cell_length_c 21.1747(5)
_cell_measurement_reflns_used 11249
_cell_measurement_temperature 150(2)
_cell_measurement_theta_max 73.0070
_cell_measurement_theta_min 4.0620
_cell_volume 2590.97(11)
_computing_cell_refinement 'CrysAlisPro 1.171.38.46 (Rigaku OD, 2015)'
_computing_data_collection 'CrysAlisPro 1.171.38.46 (Rigaku OD, 2015)'
_computing_data_reduction 'CrysAlisPro 1.171.38.46 (Rigaku OD, 2015)'
_computing_molecular_graphics 'ORTEP3 for Windows - Farrugia, L. J. J. Appl. Crystallogr. 1997, 30, 565'
_computing_publication_material
;
 'WinGX publication routines, Farrugia, 
 L. J., J. Appl. Crystallogr., 1999, 32, 837-838
;
_computing_structure_refinement
;
 SHELXL-2016/6 (Sheldrick, 2016)
 Sheldrick GM (2008) Acta Crystallogr A64:112-122 and 
 C. B. H\"ubschle, G. M. Sheldrick and B. Dittrich
 ShelXle: a Qt graphical user interface for SHELXL
 J. Appl. Cryst., 44, (2011) 1281-1284.
;
_computing_structure_solution
; 
 SHELXT
 Sheldrick, G. M. (2008). Acta Cryst. A64, 112-122.
;
_diffrn_ambient_environment N~2~
_diffrn_ambient_temperature 150.01(10)
_diffrn_detector 'CCD plate'
_diffrn_detector_area_resol_mean 8.1150
_diffrn_detector_type EosS2
_diffrn_measured_fraction_theta_full 1.000
_diffrn_measured_fraction_theta_max 0.983
_diffrn_measurement_device 'four-circle diffractometer'
_diffrn_measurement_device_type 'SuperNova, Dual, Cu at zero, EosS2'
_diffrn_measurement_method '\w scans'
_diffrn_radiation_monochromator mirror
_diffrn_radiation_probe x-ray
_diffrn_radiation_type 'Cu K\a'
_diffrn_radiation_wavelength 1.54184
_diffrn_reflns_av_R_equivalents 0.0233
_diffrn_reflns_av_unetI/netI 0.0321
_diffrn_reflns_Laue_measured_fraction_full 1.000
_diffrn_reflns_Laue_measured_fraction_max 0.983
_diffrn_reflns_limit_h_max 13
_diffrn_reflns_limit_h_min -14
_diffrn_reflns_limit_k_max 13
_diffrn_reflns_limit_k_min -14
_diffrn_reflns_limit_l_max 25
_diffrn_reflns_limit_l_min -26
_diffrn_reflns_number 20075
_diffrn_reflns_point_group_measured_fraction_full 1.000
_diffrn_reflns_point_group_measured_fraction_max 0.983
_diffrn_reflns_theta_full 67.684
_diffrn_reflns_theta_max 73.201
_diffrn_reflns_theta_min 4.027
_diffrn_source 'micro-focus sealed X-ray tube'
_diffrn_source_type 'SuperNova (Cu) X-ray Source'
_exptl_absorpt_coefficient_mu 5.354
_exptl_absorpt_correction_T_max 1.00000
_exptl_absorpt_correction_T_min 0.84860
_exptl_absorpt_correction_type multi-scan
_exptl_absorpt_process_details
;
CrysAlisPro 1.171.38.46 (Rigaku Oxford Diffraction, 2015)
Empirical absorption correction using spherical harmonics,
 implemented in SCALE3 ABSPACK scaling algorithm.
;
_exptl_crystal_colour 'pale yellow'
_exptl_crystal_density_diffrn 1.548
_exptl_crystal_description cube
_exptl_crystal_F_000 1236
_exptl_crystal_size_max 0.200
_exptl_crystal_size_mid 0.200
_exptl_crystal_size_min 0.100
_refine_diff_density_max 1.004
_refine_diff_density_min -0.526
_refine_diff_density_rms 0.060
_refine_ls_extinction_method none
_refine_ls_goodness_of_fit_ref 1.047
_refine_ls_hydrogen_treatment mixed
_refine_ls_matrix_type full
_refine_ls_number_parameters 672
_refine_ls_number_reflns 10229
_refine_ls_number_restraints 43
_refine_ls_restrained_S_all 1.060
_refine_ls_R_factor_all 0.0399
_refine_ls_R_factor_gt 0.0360
_refine_ls_shift/su_max 0.001
_refine_ls_shift/su_mean 0.000
_refine_ls_structure_factor_coef Fsqd
_refine_ls_weighting_details 'w=1/[\s^2^(Fo^2^)+(0.0348P)^2^+2.3939P] where P=(Fo^2^+2Fc^2^)/3'
_refine_ls_weighting_scheme calc
_refine_ls_wR_factor_gt 0.0876
_refine_ls_wR_factor_ref 0.0901
_reflns_Friedel_coverage 0.000
_reflns_number_gt 9305
_reflns_number_total 10229
_reflns_threshold_expression 'I > 2\s(I)'
_cod_data_source_file c8py01369a2.cif
_cod_data_source_block Zn_3_2
_cod_depositor_comments 'Adding full bibliography for 1550055--1550064.cif.'
_cod_database_code 1550062
_shelx_shelxl_version_number 2016/6
_shelx_space_group_comment
;
The symmetry employed for this shelxl refinement is uniquely defined
by the following loop, which should always be used as a source of
symmetry information in preference to the above space-group names.
They are only intended as comments.
;
_shelx_estimated_absorpt_t_min 0.414
_shelx_estimated_absorpt_t_max 0.617
_oxdiff_exptl_absorpt_empirical_full_min 0.818
_oxdiff_exptl_absorpt_empirical_full_max 1.286
_oxdiff_exptl_absorpt_empirical_details
;
Empirical correction (ABSPACK) includes:
- Absorption correction using spherical harmonics
- Frame scaling
;

loop_
_space_group_symop_operation_xyz
'x, y, z'
'-x, -y, -z'

loop_
_atom_site_label
_atom_site_type_symbol
_atom_site_fract_x
_atom_site_fract_y
_atom_site_fract_z
_atom_site_U_iso_or_equiv
_atom_site_adp_type
_atom_site_occupancy
_atom_site_site_symmetry_order
_atom_site_calc_flag
_atom_site_refinement_flags_posn
_atom_site_refinement_flags_adp
_atom_site_refinement_flags_occupancy
_atom_site_disorder_assembly
_atom_site_disorder_group
Zn1 Zn 0.19391(3) -0.01000(3) 0.74886(2) 0.02766(8) Uani 1 1 d . . . . .
Cl1 Cl 0.31399(6) 0.39503(6) 0.91250(3) 0.04136(15) Uani 1 1 d . . . . .
O1 O 0.30237(16) 0.15966(15) 0.81479(8) 0.0307(4) Uani 1 1 d . . . . .
N1 N 0.3222(2) -0.08515(19) 0.78742(10) 0.0321(4) Uani 1 1 d . . . . .
C1 C 0.3640(2) 0.1741(2) 0.87106(12) 0.0266(5) Uani 1 1 d . . . . .
Zn2 Zn 0.64787(3) 0.40937(3) 0.75748(2) 0.02181(7) Uani 1 1 d . . . . .
Cl2 Cl 0.60507(8) 0.25494(7) 1.07082(3) 0.04964(18) Uani 1 1 d . . . . .
O2 O 0.28206(16) -0.02511(16) 0.66821(8) 0.0320(4) Uani 1 1 d . . . . .
N2 N 0.1057(2) -0.22098(19) 0.69842(11) 0.0358(5) Uani 1 1 d . . . . .
H2A H 0.130(3) -0.227(3) 0.6556(17) 0.047(9) Uiso 1 1 d . . . . .
C2 C 0.3837(2) 0.2847(2) 0.92521(12) 0.0286(5) Uani 1 1 d . . . . .
Cl3 Cl 0.43434(6) -0.11446(6) 0.57467(3) 0.04027(14) Uani 1 1 d . . . . .
O3 O 0.81291(15) 0.38274(16) 0.73392(8) 0.0287(3) Uani 1 1 d . . . . .
N3 N 0.07491(19) 0.06007(18) 0.69918(10) 0.0290(4) Uani 1 1 d . . . . .
C3 C 0.4539(2) 0.3089(2) 0.98547(12) 0.0306(5) Uani 1 1 d . . . . .
H3 H 0.463145 0.383833 1.019740 0.037 Uiso 1 1 calc R U . . .
Cl4 Cl 0.21876(7) 0.09333(8) 0.41866(3) 0.0545(2) Uani 1 1 d . . . . .
O4 O 0.69092(15) 0.59178(14) 0.75836(8) 0.0268(3) Uani 1 1 d . . . . .
N4 N 0.0502(2) -0.0044(2) 0.81413(11) 0.0342(5) Uani 1 1 d . . . . .
H4A H -0.016(3) -0.072(3) 0.7977(17) 0.047(9) Uiso 1 1 d . . . . .
C4 C 0.5111(2) 0.2223(2) 0.99565(12) 0.0337(5) Uani 1 1 d . . . . .
Cl5 Cl 1.07364(5) 0.40601(6) 0.74649(3) 0.03669(14) Uani 1 1 d . . . . .
N5 N 0.58039(18) 0.34297(17) 0.65613(10) 0.0266(4) Uani 1 1 d . . . . .
C5 C 0.4952(2) 0.1128(2) 0.94671(12) 0.0326(5) Uani 1 1 d . . . . .
H5 H 0.534946 0.054277 0.954275 0.039 Uiso 1 1 calc R U . . .
Cl6 Cl 1.00392(8) 0.31647(10) 0.48045(4) 0.0622(2) Uani 1 1 d . . . . .
N6 N 0.44578(18) 0.39643(19) 0.75940(11) 0.0286(4) Uani 1 1 d . . . . .
H6A H 0.424(3) 0.360(3) 0.7903(16) 0.042(9) Uiso 1 1 d . . . . .
C6 C 0.4214(2) 0.0862(2) 0.88587(12) 0.0286(5) Uani 1 1 d . . . . .
Cl7 Cl 0.67337(7) 0.80286(6) 0.71479(3) 0.04026(15) Uani 1 1 d . . . . .
N7 N 0.70570(16) 0.47709(17) 0.86083(9) 0.0227(4) Uani 1 1 d . . . . .
C7 C 0.4048(2) -0.0353(2) 0.83864(12) 0.0324(5) Uani 1 1 d . . . . .
H7 H 0.459592 -0.080919 0.846589 0.039 Uiso 1 1 calc R U . . .
Cl8 Cl 0.79524(7) 1.05839(6) 0.97415(3) 0.04197(15) Uani 1 1 d . . . . .
N8 N 0.61435(19) 0.23060(18) 0.78372(11) 0.0283(4) Uani 1 1 d . . . . .
H8C H 0.544(3) 0.212(3) 0.7973(14) 0.031(7) Uiso 1 1 d . . . . .
C8 C 0.3135(3) -0.2097(2) 0.74475(14) 0.0420(6) Uani 1 1 d . . . . .
H8A H 0.361643 -0.249917 0.768042 0.050 Uiso 1 1 calc R U . . .
H8B H 0.347398 -0.204374 0.703581 0.050 Uiso 1 1 calc R U . . .
C9 C 0.1807(3) -0.2847(2) 0.72794(15) 0.0451(7) Uani 1 1 d . . . . .
H9A H 0.172996 -0.366873 0.696257 0.054 Uiso 1 1 calc R U . . .
H9B H 0.150100 -0.297859 0.768709 0.054 Uiso 1 1 calc R U . . .
C10 C -0.0267(3) -0.2842(3) 0.68783(17) 0.0507(7) Uani 1 1 d . . . . .
H10A H -0.043549 -0.367506 0.656564 0.076 Uiso 1 1 calc R U . . .
H10B H -0.072530 -0.236706 0.669643 0.076 Uiso 1 1 calc R U . . .
H10C H -0.052233 -0.290509 0.730242 0.076 Uiso 1 1 calc R U . . .
C11 C 0.2590(2) -0.0028(2) 0.61316(12) 0.0284(5) Uani 1 1 d . . . . .
C12 C 0.3287(2) -0.0351(2) 0.56139(12) 0.0320(5) Uani 1 1 d . . . . .
C13 C 0.3160(3) -0.0083(2) 0.50242(13) 0.0378(6) Uani 1 1 d . . . . .
H13 H 0.364828 -0.031304 0.469358 0.045 Uiso 1 1 calc R U . . .
C14 C 0.2298(3) 0.0534(3) 0.49235(12) 0.0386(6) Uani 1 1 d . . . . .
C15 C 0.1549(2) 0.0820(2) 0.53835(13) 0.0352(6) Uani 1 1 d . . . . .
H15 H 0.094563 0.121246 0.529564 0.042 Uiso 1 1 calc R U . . .
C16 C 0.1668(2) 0.0534(2) 0.59851(12) 0.0299(5) Uani 1 1 d . . . . .
C17 C 0.0803(2) 0.0807(2) 0.64307(12) 0.0304(5) Uani 1 1 d . . . . .
H17 H 0.021715 0.117680 0.629203 0.036 Uiso 1 1 calc R U . . .
C18 C -0.0261(2) 0.0846(2) 0.73489(13) 0.0342(5) Uani 1 1 d . . . . .
H18A H -0.101099 0.013781 0.717107 0.041 Uiso 1 1 calc R U . . .
H18B H -0.044456 0.159690 0.728783 0.041 Uiso 1 1 calc R U . . .
C19 C 0.0110(3) 0.1033(2) 0.80779(13) 0.0361(6) Uani 1 1 d . . . . .
H19A H 0.079381 0.180319 0.827056 0.043 Uiso 1 1 calc R U . . .
H19B H -0.059236 0.110839 0.831901 0.043 Uiso 1 1 calc R U . . .
C20 C 0.0851(3) 0.0019(3) 0.88348(14) 0.0482(7) Uani 1 1 d . . . . .
H20A H 0.154259 0.075916 0.904626 0.072 Uiso 1 1 calc R U . . .
H20B H 0.109446 -0.072236 0.884748 0.072 Uiso 1 1 calc R U . . .
H20C H 0.015066 0.006266 0.907321 0.072 Uiso 1 1 calc R U . . .
C21 C 0.8502(2) 0.3686(2) 0.67767(12) 0.0261(5) Uani 1 1 d . . . . .
C22 C 0.9762(2) 0.3760(2) 0.67283(13) 0.0298(5) Uani 1 1 d . . . . .
C23 C 1.0240(2) 0.3618(2) 0.61402(14) 0.0370(6) Uani 1 1 d . . . . .
H23 H 1.108949 0.368862 0.613644 0.044 Uiso 1 1 calc R U . . .
C24 C 0.9457(3) 0.3372(3) 0.55566(14) 0.0399(6) Uani 1 1 d . . . . .
C25 C 0.8240(3) 0.3277(2) 0.55599(13) 0.0365(6) Uani 1 1 d . . . . .
H25 H 0.771825 0.310560 0.515379 0.044 Uiso 1 1 calc R U . . .
C26 C 0.7745(2) 0.3427(2) 0.61558(12) 0.0287(5) Uani 1 1 d . . . . .
C27 C 0.6437(2) 0.3300(2) 0.60884(12) 0.0306(5) Uani 1 1 d . . . . .
H27 H 0.601266 0.310235 0.565173 0.037 Uiso 1 1 calc R U . . .
C28 C 0.4491(2) 0.3316(3) 0.64001(13) 0.0362(6) Uani 1 1 d . . . . .
H28A H 0.412763 0.263012 0.598581 0.043 Uiso 1 1 calc R U . . .
H28B H 0.439505 0.409277 0.632869 0.043 Uiso 1 1 calc R U . . .
C29 C 0.3831(2) 0.3064(2) 0.69626(14) 0.0372(6) Uani 1 1 d . . . . .
H29A H 0.297646 0.310607 0.688279 0.045 Uiso 1 1 calc R U . . .
H29B H 0.379748 0.221807 0.697952 0.045 Uiso 1 1 calc R U . . .
C30 C 0.4209(3) 0.5169(3) 0.77242(19) 0.0514(8) Uani 1 1 d . . . . .
H30A H 0.457460 0.559397 0.741515 0.077 Uiso 1 1 calc R U . . .
H30B H 0.456664 0.567369 0.818125 0.077 Uiso 1 1 calc R U . . .
H30C H 0.331853 0.504640 0.766346 0.077 Uiso 1 1 calc R U . . .
C31 C 0.7131(2) 0.6896(2) 0.80724(11) 0.0237(4) Uani 1 1 d . . . . .
C32 C 0.7107(2) 0.8048(2) 0.79640(12) 0.0279(5) Uani 1 1 d . . . . .
C33 C 0.7341(2) 0.9151(2) 0.84604(13) 0.0315(5) Uani 1 1 d . . . . .
H33 H 0.730406 0.988507 0.835846 0.038 Uiso 1 1 calc R U . . .
C34 C 0.7633(2) 0.9176(2) 0.91136(12) 0.0301(5) Uani 1 1 d . . . . .
C35 C 0.7663(2) 0.8107(2) 0.92601(12) 0.0278(5) Uani 1 1 d . . . . .
H35 H 0.786112 0.813643 0.970928 0.033 Uiso 1 1 calc R U . . .
C36 C 0.7407(2) 0.6976(2) 0.87597(11) 0.0240(4) Uani 1 1 d . . . . .
C37 C 0.7386(2) 0.5895(2) 0.89752(11) 0.0242(4) Uani 1 1 d . . . . .
H37 H 0.764323 0.603861 0.943424 0.029 Uiso 1 1 calc R U . . .
C38 C 0.7020(2) 0.3793(2) 0.89266(12) 0.0273(5) Uani 1 1 d . . . . .
H38A H 0.624324 0.360901 0.911092 0.033 Uiso 1 1 calc R U . . .
H38B H 0.771409 0.407356 0.929559 0.033 Uiso 1 1 calc R U . . .
C39 C 0.7106(2) 0.2637(2) 0.84128(13) 0.0307(5) Uani 1 1 d . . . . .
H39A H 0.792551 0.279161 0.827059 0.037 Uiso 1 1 calc R U . . .
H39B H 0.699762 0.194393 0.860814 0.037 Uiso 1 1 calc R U . . .
C40 C 0.6199(3) 0.1229(2) 0.73021(15) 0.0419(6) Uani 1 1 d . . . . .
H40A H 0.695851 0.144020 0.711557 0.063 Uiso 1 1 calc R U . . .
H40B H 0.548920 0.099309 0.695346 0.063 Uiso 1 1 calc R U . . .
H40C H 0.618520 0.053428 0.747946 0.063 Uiso 1 1 calc R U . . .
C41 C 1.0440(7) 0.6391(8) 0.9049(4) 0.0530(16) Uani 0.5 1 d . . P . .
H41A H 1.130694 0.658547 0.899078 0.080 Uiso 0.5 1 calc R U P . .
H41B H 1.020942 0.716293 0.920170 0.080 Uiso 0.5 1 calc R U P . .
H41C H 0.992827 0.587511 0.862494 0.080 Uiso 0.5 1 calc R U P . .
C42 C 1.0247(3) 0.5697(3) 0.95597(18) 0.0512(8) Uani 1 1 d D . . . .
H42 H 1.041(7) 0.615(7) 0.925(3) 0.04(3) Uiso 0.5 1 d D . P . .
C43 C 1.0259(3) 0.4476(3) 0.93770(17) 0.0510(7) Uani 1 1 d . . . . .
H43 H 1.043918 0.411067 0.895069 0.061 Uiso 1 1 calc R U . . .
C44 C 1.0013(3) 0.3785(3) 0.98071(18) 0.0523(8) Uani 1 1 d . . . . .
H44 H 1.001906 0.294268 0.967337 0.063 Uiso 1 1 calc R U . . .
C51 C 0.4324(4) 0.5052(6) 0.5162(3) 0.075(3) Uani 0.5 1 d G U P A -1
C52 C 0.5454(5) 0.5816(5) 0.5521(2) 0.048(2) Uani 0.5 1 d G U P A -1
H52 H 0.548941 0.640080 0.593783 0.057 Uiso 0.5 1 calc R U P A -1
C53 C 0.6531(4) 0.5724(6) 0.5269(3) 0.074(2) Uani 0.5 1 d G U P A -1
H53 H 0.730331 0.624569 0.551440 0.089 Uiso 0.5 1 calc R U P A -1
C54 C 0.6479(7) 0.4867(7) 0.4659(3) 0.078(4) Uani 0.5 1 d G U P A -1
H54 H 0.721547 0.480442 0.448722 0.094 Uiso 0.5 1 calc R U P A -1
C55 C 0.5349(9) 0.4103(6) 0.4300(2) 0.102(3) Uani 0.5 1 d G U P A -1
H55 H 0.531375 0.351826 0.388345 0.123 Uiso 0.5 1 calc R U P A -1
C56 C 0.4272(6) 0.4196(5) 0.4552(3) 0.106(5) Uani 0.5 1 d G U P A -1
H56 H 0.349983 0.367336 0.430686 0.127 Uiso 0.5 1 calc R U P A -1
C57 C 0.3188(11) 0.5168(15) 0.5419(9) 0.134(6) Uani 0.5 1 d . U P A -1
H57A H 0.264166 0.531081 0.508685 0.201 Uiso 0.5 1 calc R U P A -1
H57B H 0.338172 0.586691 0.582695 0.201 Uiso 0.5 1 calc R U P A -1
H57C H 0.277953 0.440238 0.551571 0.201 Uiso 0.5 1 calc R U P A -1

loop_
_atom_site_aniso_label
_atom_site_aniso_U_11
_atom_site_aniso_U_22
_atom_site_aniso_U_33
_atom_site_aniso_U_23
_atom_site_aniso_U_13
_atom_site_aniso_U_12
Zn1 0.03474(17) 0.02496(16) 0.02225(15) 0.00756(12) 0.00206(12) 0.00685(13)
Cl1 0.0428(3) 0.0325(3) 0.0433(3) 0.0004(3) -0.0042(3) 0.0161(3)
O1 0.0367(9) 0.0253(8) 0.0279(8) 0.0074(7) -0.0018(7) 0.0073(7)
N1 0.0448(12) 0.0250(10) 0.0267(10) 0.0073(8) 0.0021(9) 0.0117(9)
C1 0.0256(11) 0.0266(11) 0.0261(11) 0.0089(9) 0.0043(9) 0.0036(9)
Zn2 0.02130(14) 0.01944(14) 0.02338(15) 0.00671(11) 0.00026(11) 0.00411(11)
Cl2 0.0634(5) 0.0500(4) 0.0287(3) 0.0075(3) -0.0113(3) 0.0143(3)
O2 0.0375(9) 0.0345(9) 0.0279(9) 0.0138(7) 0.0061(7) 0.0120(7)
N2 0.0471(13) 0.0253(10) 0.0310(11) 0.0078(9) 0.0052(10) 0.0043(9)
C2 0.0246(11) 0.0285(12) 0.0306(12) 0.0080(10) 0.0040(9) 0.0051(9)
Cl3 0.0403(3) 0.0433(3) 0.0352(3) 0.0085(3) 0.0093(3) 0.0108(3)
O3 0.0239(8) 0.0352(9) 0.0266(8) 0.0090(7) 0.0033(6) 0.0081(7)
N3 0.0300(10) 0.0254(10) 0.0293(10) 0.0091(8) 0.0004(8) 0.0045(8)
C3 0.0282(12) 0.0311(12) 0.0265(12) 0.0047(9) 0.0046(9) 0.0020(9)
Cl4 0.0529(4) 0.0723(5) 0.0310(3) 0.0291(3) -0.0040(3) -0.0064(4)
O4 0.0341(9) 0.0198(7) 0.0238(8) 0.0070(6) 0.0012(6) 0.0033(6)
N4 0.0378(12) 0.0339(11) 0.0270(10) 0.0093(9) 0.0027(9) 0.0039(9)
C4 0.0333(13) 0.0384(13) 0.0255(12) 0.0105(10) 0.0000(10) 0.0036(10)
Cl5 0.0245(3) 0.0413(3) 0.0443(3) 0.0160(3) 0.0018(2) 0.0069(2)
N5 0.0249(10) 0.0230(9) 0.0272(10) 0.0055(7) -0.0035(8) 0.0028(7)
C5 0.0341(13) 0.0345(13) 0.0308(12) 0.0137(10) 0.0032(10) 0.0090(10)
Cl6 0.0590(5) 0.0908(6) 0.0391(4) 0.0171(4) 0.0243(3) 0.0232(4)
N6 0.0231(9) 0.0253(10) 0.0349(11) 0.0073(8) 0.0016(8) 0.0053(8)
C6 0.0310(12) 0.0287(12) 0.0254(11) 0.0091(9) 0.0043(9) 0.0062(9)
Cl7 0.0607(4) 0.0287(3) 0.0306(3) 0.0136(2) -0.0041(3) 0.0094(3)
N7 0.0206(9) 0.0230(9) 0.0248(9) 0.0099(7) 0.0011(7) 0.0047(7)
C7 0.0424(14) 0.0296(12) 0.0308(12) 0.0135(10) 0.0073(10) 0.0149(11)
Cl8 0.0525(4) 0.0248(3) 0.0384(3) -0.0027(2) -0.0053(3) 0.0099(3)
N8 0.0267(10) 0.0217(9) 0.0368(11) 0.0116(8) 0.0020(8) 0.0051(8)
C8 0.0618(18) 0.0296(13) 0.0363(14) 0.0065(11) 0.0011(13) 0.0217(13)
C9 0.069(2) 0.0223(12) 0.0403(15) 0.0086(11) 0.0043(14) 0.0090(12)
C10 0.0519(18) 0.0372(15) 0.0507(18) 0.0072(13) 0.0069(14) -0.0021(13)
C11 0.0333(12) 0.0212(10) 0.0248(11) 0.0070(9) 0.0015(9) -0.0017(9)
C12 0.0341(13) 0.0267(12) 0.0281(12) 0.0066(9) 0.0023(10) -0.0013(10)
C13 0.0387(14) 0.0376(14) 0.0251(12) 0.0059(10) 0.0035(10) -0.0058(11)
C14 0.0419(15) 0.0390(14) 0.0238(12) 0.0142(10) -0.0041(10) -0.0101(11)
C15 0.0336(13) 0.0323(13) 0.0322(13) 0.0148(10) -0.0060(10) -0.0062(10)
C16 0.0307(12) 0.0251(11) 0.0266(12) 0.0083(9) -0.0027(9) -0.0035(9)
C17 0.0297(12) 0.0249(11) 0.0330(12) 0.0119(10) -0.0034(10) 0.0005(9)
C18 0.0321(13) 0.0329(13) 0.0379(14) 0.0113(11) 0.0055(10) 0.0091(10)
C19 0.0364(14) 0.0316(13) 0.0364(14) 0.0059(11) 0.0084(11) 0.0067(11)
C20 0.0424(16) 0.069(2) 0.0325(15) 0.0203(14) 0.0085(12) 0.0087(14)
C21 0.0275(11) 0.0187(10) 0.0312(12) 0.0072(9) 0.0058(9) 0.0052(8)
C22 0.0298(12) 0.0237(11) 0.0364(13) 0.0101(10) 0.0065(10) 0.0069(9)
C23 0.0312(13) 0.0354(13) 0.0467(15) 0.0136(12) 0.0140(11) 0.0099(11)
C24 0.0469(16) 0.0413(15) 0.0351(14) 0.0129(11) 0.0168(12) 0.0139(12)
C25 0.0423(15) 0.0351(13) 0.0295(13) 0.0062(10) 0.0058(11) 0.0101(11)
C26 0.0335(12) 0.0236(11) 0.0269(11) 0.0061(9) 0.0042(9) 0.0064(9)
C27 0.0348(13) 0.0264(11) 0.0249(11) 0.0044(9) -0.0030(9) 0.0047(10)
C28 0.0269(12) 0.0442(15) 0.0330(13) 0.0112(11) -0.0068(10) 0.0058(11)
C29 0.0270(12) 0.0338(13) 0.0447(15) 0.0085(11) -0.0021(11) 0.0038(10)
C30 0.0254(13) 0.0355(15) 0.084(2) 0.0007(15) 0.0002(14) 0.0126(11)
C31 0.0208(10) 0.0209(10) 0.0264(11) 0.0073(9) 0.0008(8) 0.0013(8)
C32 0.0294(12) 0.0252(11) 0.0263(11) 0.0093(9) -0.0021(9) 0.0033(9)
C33 0.0332(13) 0.0217(11) 0.0383(13) 0.0099(10) -0.0012(10) 0.0061(9)
C34 0.0293(12) 0.0199(10) 0.0332(12) 0.0008(9) -0.0019(9) 0.0030(9)
C35 0.0262(11) 0.0278(11) 0.0255(11) 0.0061(9) -0.0013(9) 0.0046(9)
C36 0.0214(10) 0.0227(10) 0.0255(11) 0.0074(9) 0.0002(8) 0.0027(8)
C37 0.0220(10) 0.0285(11) 0.0210(10) 0.0083(9) 0.0005(8) 0.0054(9)
C38 0.0280(11) 0.0277(11) 0.0293(12) 0.0152(9) 0.0025(9) 0.0068(9)
C39 0.0333(12) 0.0264(11) 0.0374(13) 0.0162(10) 0.0025(10) 0.0108(10)
C40 0.0523(17) 0.0247(12) 0.0460(16) 0.0074(11) -0.0021(13) 0.0126(12)
C41 0.038(3) 0.057(4) 0.061(5) 0.022(4) 0.004(3) 0.004(3)
C42 0.0312(14) 0.066(2) 0.061(2) 0.0296(17) 0.0037(13) 0.0104(14)
C43 0.0350(15) 0.069(2) 0.0519(18) 0.0181(16) 0.0053(13) 0.0199(14)
C44 0.0350(15) 0.0502(18) 0.069(2) 0.0150(16) -0.0002(14) 0.0134(13)
C51 0.062(4) 0.067(4) 0.091(5) 0.057(4) -0.031(4) -0.014(4)
C52 0.037(3) 0.050(4) 0.029(3) -0.002(3) -0.008(3) -0.015(3)
C53 0.083(5) 0.057(4) 0.066(5) 0.006(4) 0.017(4) 0.006(4)
C54 0.131(9) 0.078(6) 0.055(5) 0.036(4) 0.031(6) 0.059(6)
C55 0.152(8) 0.067(5) 0.082(6) 0.032(5) -0.027(6) 0.021(6)
C56 0.109(8) 0.084(8) 0.102(8) 0.032(6) -0.024(7) -0.004(6)
C57 0.045(5) 0.153(11) 0.235(15) 0.149(11) -0.019(7) -0.001(6)

loop_
_atom_type_symbol
_atom_type_description
_atom_type_scat_dispersion_real
_atom_type_scat_dispersion_imag
_atom_type_scat_source
C C 0.0181 0.0091 'International Tables Vol C Tables 4.2.6.8 and 6.1.1.4'
H H 0.0000 0.0000 'International Tables Vol C Tables 4.2.6.8 and 6.1.1.4'
N N 0.0311 0.0180 'International Tables Vol C Tables 4.2.6.8 and 6.1.1.4'
O O 0.0492 0.0322 'International Tables Vol C Tables 4.2.6.8 and 6.1.1.4'
Cl Cl 0.3639 0.7018 'International Tables Vol C Tables 4.2.6.8 and 6.1.1.4'
Zn Zn -1.5491 0.6778 'International Tables Vol C Tables 4.2.6.8 and 6.1.1.4'

loop_
_geom_angle_atom_site_label_1
_geom_angle_atom_site_label_2
_geom_angle_atom_site_label_3
_geom_angle
_geom_angle_site_symmetry_1
_geom_angle_site_symmetry_3
O2 Zn1 O1 102.27(7) . .
O2 Zn1 N3 86.52(7) . .
O1 Zn1 N3 97.80(7) . .
O2 Zn1 N1 86.35(8) . .
O1 Zn1 N1 84.70(7) . .
N3 Zn1 N1 172.81(8) . .
O2 Zn1 N4 162.95(8) . .
O1 Zn1 N4 88.57(8) . .
N3 Zn1 N4 78.92(8) . .
N1 Zn1 N4 107.96(8) . .
O2 Zn1 N2 82.78(8) . .
O1 Zn1 N2 162.03(7) . .
N3 Zn1 N2 99.73(8) . .
N1 Zn1 N2 78.38(8) . .
N4 Zn1 N2 90.92(8) . .
C1 O1 Zn1 125.69(15) . .
C7 N1 C8 119.5(2) . .
C7 N1 Zn1 129.08(17) . .
C8 N1 Zn1 111.35(16) . .
O1 C1 C2 121.2(2) . .
O1 C1 C6 124.9(2) . .
C2 C1 C6 113.8(2) . .
O3 Zn2 O4 95.71(7) . .
O3 Zn2 N5 87.78(7) . .
O4 Zn2 N5 93.18(7) . .
O3 Zn2 N7 95.55(7) . .
O4 Zn2 N7 86.70(7) . .
N5 Zn2 N7 176.67(7) . .
O3 Zn2 N8 86.40(7) . .
O4 Zn2 N8 165.88(7) . .
N5 Zn2 N8 100.87(8) . .
N7 Zn2 N8 79.19(7) . .
O3 Zn2 N6 165.12(7) . .
O4 Zn2 N6 92.59(7) . .
N5 Zn2 N6 79.44(8) . .
N7 Zn2 N6 97.24(7) . .
N8 Zn2 N6 88.56(8) . .
C11 O2 Zn1 131.28(16) . .
C10 N2 C9 112.7(2) . .
C10 N2 Zn1 124.75(19) . .
C9 N2 Zn1 106.51(16) . .
C10 N2 H2A 107(2) . .
C9 N2 H2A 104(2) . .
Zn1 N2 H2A 99(2) . .
C3 C2 C1 124.2(2) . .
C3 C2 Cl1 118.74(19) . .
C1 C2 Cl1 117.04(18) . .
C21 O3 Zn2 127.96(15) . .
C17 N3 C18 118.6(2) . .
C17 N3 Zn1 127.89(18) . .
C18 N3 Zn1 113.52(15) . .
C2 C3 C4 119.1(2) . .
C2 C3 H3 120.5 . .
C4 C3 H3 120.5 . .
C31 O4 Zn2 129.42(14) . .
C20 N4 C19 113.0(2) . .
C20 N4 Zn1 117.23(18) . .
C19 N4 Zn1 102.60(15) . .
C20 N4 H4A 106(2) . .
C19 N4 H4A 107(2) . .
Zn1 N4 H4A 111(2) . .
C5 C4 C3 120.4(2) . .
C5 C4 Cl2 120.3(2) . .
C3 C4 Cl2 119.3(2) . .
C27 N5 C28 118.4(2) . .
C27 N5 Zn2 126.60(17) . .
C28 N5 Zn2 114.14(16) . .
C4 C5 C6 120.8(2) . .
C4 C5 H5 119.6 . .
C6 C5 H5 119.6 . .
C29 N6 C30 114.8(2) . .
C29 N6 Zn2 104.63(15) . .
C30 N6 Zn2 113.07(16) . .
C29 N6 H6A 106(2) . .
C30 N6 H6A 112(2) . .
Zn2 N6 H6A 106(2) . .
C5 C6 C1 121.6(2) . .
C5 C6 C7 116.6(2) . .
C1 C6 C7 121.8(2) . .
C37 N7 C38 118.26(19) . .
C37 N7 Zn2 127.91(15) . .
C38 N7 Zn2 113.80(14) . .
N1 C7 C6 124.9(2) . .
N1 C7 H7 117.5 . .
C6 C7 H7 117.5 . .
C40 N8 C39 112.8(2) . .
C40 N8 Zn2 115.09(16) . .
C39 N8 Zn2 101.99(14) . .
C40 N8 H8C 108.2(19) . .
C39 N8 H8C 107.4(19) . .
Zn2 N8 H8C 111.1(19) . .
N1 C8 C9 108.8(2) . .
N1 C8 H8A 109.9 . .
C9 C8 H8A 109.9 . .
N1 C8 H8B 109.9 . .
C9 C8 H8B 109.9 . .
H8A C8 H8B 108.3 . .
N2 C9 C8 110.8(2) . .
N2 C9 H9A 109.5 . .
C8 C9 H9A 109.5 . .
N2 C9 H9B 109.5 . .
C8 C9 H9B 109.5 . .
H9A C9 H9B 108.1 . .
N2 C10 H10A 109.5 . .
N2 C10 H10B 109.5 . .
H10A C10 H10B 109.5 . .
N2 C10 H10C 109.5 . .
H10A C10 H10C 109.5 . .
H10B C10 H10C 109.5 . .
O2 C11 C12 119.5(2) . .
O2 C11 C16 125.0(2) . .
C12 C11 C16 115.5(2) . .
C13 C12 C11 123.8(3) . .
C13 C12 Cl3 119.1(2) . .
C11 C12 Cl3 117.07(19) . .
C12 C13 C14 118.3(3) . .
C12 C13 H13 120.9 . .
C14 C13 H13 120.9 . .
C15 C14 C13 121.4(2) . .
C15 C14 Cl4 120.5(2) . .
C13 C14 Cl4 118.1(2) . .
C14 C15 C16 120.3(3) . .
C14 C15 H15 119.8 . .
C16 C15 H15 119.8 . .
C15 C16 C11 120.5(2) . .
C15 C16 C17 117.1(2) . .
C11 C16 C17 122.4(2) . .
N3 C17 C16 126.5(2) . .
N3 C17 H17 116.7 . .
C16 C17 H17 116.7 . .
N3 C18 C19 109.0(2) . .
N3 C18 H18A 109.9 . .
C19 C18 H18A 109.9 . .
N3 C18 H18B 109.9 . .
C19 C18 H18B 109.9 . .
H18A C18 H18B 108.3 . .
N4 C19 C18 108.1(2) . .
N4 C19 H19A 110.1 . .
C18 C19 H19A 110.1 . .
N4 C19 H19B 110.1 . .
C18 C19 H19B 110.1 . .
H19A C19 H19B 108.4 . .
N4 C20 H20A 109.5 . .
N4 C20 H20B 109.5 . .
H20A C20 H20B 109.5 . .
N4 C20 H20C 109.5 . .
H20A C20 H20C 109.5 . .
H20B C20 H20C 109.5 . .
O3 C21 C22 120.3(2) . .
O3 C21 C26 125.3(2) . .
C22 C21 C26 114.3(2) . .
C23 C22 C21 124.0(2) . .
C23 C22 Cl5 119.1(2) . .
C21 C22 Cl5 116.86(19) . .
C22 C23 C24 118.7(2) . .
C22 C23 H23 120.6 . .
C24 C23 H23 120.6 . .
C25 C24 C23 120.8(2) . .
C25 C24 Cl6 119.7(2) . .
C23 C24 Cl6 119.4(2) . .
C24 C25 C26 121.0(3) . .
C24 C25 H25 119.5 . .
C26 C25 H25 119.5 . .
C25 C26 C21 121.1(2) . .
C25 C26 C27 115.3(2) . .
C21 C26 C27 123.6(2) . .
N5 C27 C26 126.0(2) . .
N5 C27 H27 117.0 . .
C26 C27 H27 117.0 . .
N5 C28 C29 109.7(2) . .
N5 C28 H28A 109.7 . .
C29 C28 H28A 109.7 . .
N5 C28 H28B 109.7 . .
C29 C28 H28B 109.7 . .
H28A C28 H28B 108.2 . .
N6 C29 C28 110.7(2) . .
N6 C29 H29A 109.5 . .
C28 C29 H29A 109.5 . .
N6 C29 H29B 109.5 . .
C28 C29 H29B 109.5 . .
H29A C29 H29B 108.1 . .
N6 C30 H30A 109.5 . .
N6 C30 H30B 109.5 . .
H30A C30 H30B 109.5 . .
N6 C30 H30C 109.5 . .
H30A C30 H30C 109.5 . .
H30B C30 H30C 109.5 . .
O4 C31 C32 120.2(2) . .
O4 C31 C36 125.7(2) . .
C32 C31 C36 114.1(2) . .
C33 C32 C31 124.3(2) . .
C33 C32 Cl7 118.52(18) . .
C31 C32 Cl7 117.20(17) . .
C32 C33 C34 119.0(2) . .
C32 C33 H33 120.5 . .
C34 C33 H33 120.5 . .
C35 C34 C33 120.3(2) . .
C35 C34 Cl8 120.86(19) . .
C33 C34 Cl8 118.83(18) . .
C34 C35 C36 121.1(2) . .
C34 C35 H35 119.4 . .
C36 C35 H35 119.4 . .
C35 C36 C31 121.2(2) . .
C35 C36 C37 116.4(2) . .
C31 C36 C37 122.4(2) . .
N7 C37 C36 126.3(2) . .
N7 C37 H37 116.9 . .
C36 C37 H37 116.9 . .
N7 C38 C39 108.88(19) . .
N7 C38 H38A 109.9 . .
C39 C38 H38A 109.9 . .
N7 C38 H38B 109.9 . .
C39 C38 H38B 109.9 . .
H38A C38 H38B 108.3 . .
N8 C39 C38 109.24(19) . .
N8 C39 H39A 109.8 . .
C38 C39 H39A 109.8 . .
N8 C39 H39B 109.8 . .
C38 C39 H39B 109.8 . .
H39A C39 H39B 108.3 . .
N8 C40 H40A 109.5 . .
N8 C40 H40B 109.5 . .
H40A C40 H40B 109.5 . .
N8 C40 H40C 109.5 . .
H40A C40 H40C 109.5 . .
H40B C40 H40C 109.5 . .
C42 C41 H41A 109.5 . .
C42 C41 H41B 109.5 . .
H41A C41 H41B 109.5 . .
C42 C41 H41C 109.5 . .
H41A C41 H41C 109.5 . .
H41B C41 H41C 109.5 . .
C42 C41 H42 5(9) . .
H41A C41 H42 105.2 . .
H41B C41 H42 109.8 . .
H41C C41 H42 113.4 . .
C43 C42 C44 118.6(3) . 2_767
C43 C42 C41 118.2(4) . .
C44 C42 C41 123.1(4) 2_767 .
C43 C42 H42 119(5) . .
C44 C42 H42 123(5) 2_767 .
C41 C42 H42 3(5) . .
C44 C43 C42 120.4(3) . .
C44 C43 H43 119.8 . .
C42 C43 H43 119.8 . .
C43 C44 C42 121.0(3) . 2_767
C43 C44 H44 119.5 . .
C42 C44 H44 119.5 2_767 .
C52 C51 C56 120.0 . .
C52 C51 C57 120.0(9) . .
C56 C51 C57 119.9(9) . .
C53 C52 C51 120.0 . .
C53 C52 H52 120.0 . .
C51 C52 H52 120.0 . .
C52 C53 C54 120.0 . .
C52 C53 H53 120.0 . .
C54 C53 H53 120.0 . .
C53 C54 C55 120.0 . .
C53 C54 H54 120.0 . .
C55 C54 H54 120.0 . .
C56 C55 C54 120.0 . .
C56 C55 H55 120.0 . .
C54 C55 H55 120.0 . .
C55 C56 C51 120.0 . .
C55 C56 H56 120.0 . .
C51 C56 H56 120.0 . .
C51 C57 H57A 109.5 . .
C51 C57 H57B 109.5 . .
H57A C57 H57B 109.5 . .
C51 C57 H57C 109.5 . .
H57A C57 H57C 109.5 . .
H57B C57 H57C 109.5 . .

loop_
_geom_bond_atom_site_label_1
_geom_bond_atom_site_label_2
_geom_bond_distance
_geom_bond_site_symmetry_2
Zn1 O2 2.0339(17) .
Zn1 O1 2.0995(17) .
Zn1 N3 2.103(2) .
Zn1 N1 2.104(2) .
Zn1 N4 2.221(2) .
Zn1 N2 2.321(2) .
Cl1 C2 1.742(2) .
O1 C1 1.283(3) .
N1 C7 1.275(3) .
N1 C8 1.464(3) .
C1 C2 1.431(3) .
C1 C6 1.435(3) .
Zn2 O3 2.0554(16) .
Zn2 O4 2.0574(15) .
Zn2 N5 2.0849(19) .
Zn2 N7 2.1050(19) .
Zn2 N8 2.2528(19) .
Zn2 N6 2.270(2) .
Cl2 C4 1.741(3) .
O2 C11 1.284(3) .
N2 C10 1.470(4) .
N2 C9 1.472(4) .
N2 H2A 0.96(3) .
C2 C3 1.373(3) .
Cl3 C12 1.743(3) .
O3 C21 1.277(3) .
N3 C17 1.277(3) .
N3 C18 1.468(3) .
C3 C4 1.387(4) .
C3 H3 0.9500 .
Cl4 C14 1.750(2) .
O4 C31 1.271(3) .
N4 C20 1.469(3) .
N4 C19 1.473(3) .
N4 H4A 0.91(4) .
C4 C5 1.371(4) .
Cl5 C22 1.742(3) .
N5 C27 1.275(3) .
N5 C28 1.472(3) .
C5 C6 1.397(3) .
C5 H5 0.9500 .
Cl6 C24 1.750(3) .
N6 C29 1.456(3) .
N6 C30 1.463(3) .
N6 H6A 0.89(3) .
C6 C7 1.456(3) .
Cl7 C32 1.741(2) .
N7 C37 1.274(3) .
N7 C38 1.469(3) .
C7 H7 0.9500 .
Cl8 C34 1.746(2) .
N8 C40 1.466(3) .
N8 C39 1.471(3) .
N8 H8C 0.87(3) .
C8 C9 1.503(4) .
C8 H8A 0.9900 .
C8 H8B 0.9900 .
C9 H9A 0.9900 .
C9 H9B 0.9900 .
C10 H10A 0.9800 .
C10 H10B 0.9800 .
C10 H10C 0.9800 .
C11 C12 1.425(3) .
C11 C16 1.428(4) .
C12 C13 1.373(4) .
C13 C14 1.392(4) .
C13 H13 0.9500 .
C14 C15 1.371(4) .
C15 C16 1.407(3) .
C15 H15 0.9500 .
C16 C17 1.448(4) .
C17 H17 0.9500 .
C18 C19 1.511(4) .
C18 H18A 0.9900 .
C18 H18B 0.9900 .
C19 H19A 0.9900 .
C19 H19B 0.9900 .
C20 H20A 0.9800 .
C20 H20B 0.9800 .
C20 H20C 0.9800 .
C21 C22 1.428(3) .
C21 C26 1.430(3) .
C22 C23 1.382(4) .
C23 C24 1.384(4) .
C23 H23 0.9500 .
C24 C25 1.362(4) .
C25 C26 1.406(3) .
C25 H25 0.9500 .
C26 C27 1.450(4) .
C27 H27 0.9500 .
C28 C29 1.511(4) .
C28 H28A 0.9900 .
C28 H28B 0.9900 .
C29 H29A 0.9900 .
C29 H29B 0.9900 .
C30 H30A 0.9800 .
C30 H30B 0.9800 .
C30 H30C 0.9800 .
C31 C32 1.432(3) .
C31 C36 1.438(3) .
C32 C33 1.373(3) .
C33 C34 1.389(4) .
C33 H33 0.9500 .
C34 C35 1.374(3) .
C35 C36 1.398(3) .
C35 H35 0.9500 .
C36 C37 1.450(3) .
C37 H37 0.9500 .
C38 C39 1.519(3) .
C38 H38A 0.9900 .
C38 H38B 0.9900 .
C39 H39A 0.9900 .
C39 H39B 0.9900 .
C40 H40A 0.9800 .
C40 H40B 0.9800 .
C40 H40C 0.9800 .
C41 C42 1.515(9) .
C41 H41A 0.9800 .
C41 H41B 0.9800 .
C41 H41C 0.9800 .
C41 H42 0.56(2) .
C42 C43 1.377(5) .
C42 C44 1.401(5) 2_767
C42 H42 0.96(2) .
C43 C44 1.372(5) .
C43 H43 0.9500 .
C44 H44 0.9500 .
C51 C52 1.3900 .
C51 C56 1.3900 .
C51 C57 1.463(15) .
C52 C53 1.3900 .
C52 H52 0.9500 .
C53 C54 1.3900 .
C53 H53 0.9500 .
C54 C55 1.3900 .
C54 H54 0.9500 .
C55 C56 1.3900 .
C55 H55 0.9500 .
C56 H56 0.9500 .
C57 H57A 0.9800 .
C57 H57B 0.9800 .
C57 H57C 0.9800 .

loop_
_geom_hbond_atom_site_label_D
_geom_hbond_atom_site_label_H
_geom_hbond_atom_site_label_A
_geom_hbond_distance_DH
_geom_hbond_distance_HA
_geom_hbond_distance_DA
_geom_hbond_angle_DHA
_geom_hbond_site_symmetry_A
N2 H2A Cl6 0.96(3) 2.93(3) 3.667(2) 134(3) 2_656
N6 H6A Cl1 0.89(3) 2.93(3) 3.675(2) 142(3) .
N6 H6A O1 0.89(3) 2.61(3) 3.384(3) 146(3) .
C13 H13 Cl3 0.95 2.86 3.563(3) 131.2 2_656

loop_
_geom_torsion_atom_site_label_1
_geom_torsion_atom_site_label_2
_geom_torsion_atom_site_label_3
_geom_torsion_atom_site_label_4
_geom_torsion
_geom_torsion_site_symmetry_1
_geom_torsion_site_symmetry_4
Zn1 O1 C1 C2 -148.63(18) . .
Zn1 O1 C1 C6 33.0(3) . .
O1 C1 C2 C3 -176.5(2) . .
C6 C1 C2 C3 2.1(3) . .
O1 C1 C2 Cl1 3.1(3) . .
C6 C1 C2 Cl1 -178.34(17) . .
C1 C2 C3 C4 0.5(4) . .
Cl1 C2 C3 C4 -179.08(19) . .
C2 C3 C4 C5 -1.6(4) . .
C2 C3 C4 Cl2 177.55(19) . .
C3 C4 C5 C6 0.0(4) . .
Cl2 C4 C5 C6 -179.2(2) . .
C4 C5 C6 C1 2.8(4) . .
C4 C5 C6 C7 -176.6(2) . .
O1 C1 C6 C5 174.8(2) . .
C2 C1 C6 C5 -3.7(3) . .
O1 C1 C6 C7 -5.7(4) . .
C2 C1 C6 C7 175.7(2) . .
C8 N1 C7 C6 -178.4(2) . .
Zn1 N1 C7 C6 5.2(4) . .
C5 C6 C7 N1 164.7(2) . .
C1 C6 C7 N1 -14.7(4) . .
C7 N1 C8 C9 135.1(3) . .
Zn1 N1 C8 C9 -47.9(3) . .
C10 N2 C9 C8 -173.8(2) . .
Zn1 N2 C9 C8 -33.5(3) . .
N1 C8 C9 N2 54.7(3) . .
Zn1 O2 C11 C12 -172.83(16) . .
Zn1 O2 C11 C16 7.2(4) . .
O2 C11 C12 C13 -175.9(2) . .
C16 C11 C12 C13 4.1(4) . .
O2 C11 C12 Cl3 4.7(3) . .
C16 C11 C12 Cl3 -175.32(17) . .
C11 C12 C13 C14 -0.3(4) . .
Cl3 C12 C13 C14 179.03(19) . .
C12 C13 C14 C15 -3.1(4) . .
C12 C13 C14 Cl4 177.27(19) . .
C13 C14 C15 C16 2.5(4) . .
Cl4 C14 C15 C16 -177.89(19) . .
C14 C15 C16 C11 1.6(4) . .
C14 C15 C16 C17 -177.0(2) . .
O2 C11 C16 C15 175.4(2) . .
C12 C11 C16 C15 -4.6(3) . .
O2 C11 C16 C17 -6.2(4) . .
C12 C11 C16 C17 173.9(2) . .
C18 N3 C17 C16 -174.9(2) . .
Zn1 N3 C17 C16 3.9(4) . .
C15 C16 C17 N3 178.9(2) . .
C11 C16 C17 N3 0.4(4) . .
C17 N3 C18 C19 -157.8(2) . .
Zn1 N3 C18 C19 23.2(2) . .
C20 N4 C19 C18 -178.3(2) . .
Zn1 N4 C19 C18 54.6(2) . .
N3 C18 C19 N4 -53.5(3) . .
Zn2 O3 C21 C22 167.36(16) . .
Zn2 O3 C21 C26 -13.8(3) . .
O3 C21 C22 C23 180.0(2) . .
C26 C21 C22 C23 1.1(3) . .
O3 C21 C22 Cl5 -0.5(3) . .
C26 C21 C22 Cl5 -179.49(16) . .
C21 C22 C23 C24 -1.0(4) . .
Cl5 C22 C23 C24 179.6(2) . .
C22 C23 C24 C25 0.3(4) . .
C22 C23 C24 Cl6 -179.0(2) . .
C23 C24 C25 C26 0.1(4) . .
Cl6 C24 C25 C26 179.4(2) . .
C24 C25 C26 C21 0.0(4) . .
C24 C25 C26 C27 -179.9(2) . .
O3 C21 C26 C25 -179.5(2) . .
C22 C21 C26 C25 -0.6(3) . .
O3 C21 C26 C27 0.5(4) . .
C22 C21 C26 C27 179.4(2) . .
C28 N5 C27 C26 177.5(2) . .
Zn2 N5 C27 C26 9.0(4) . .
C25 C26 C27 N5 -178.2(2) . .
C21 C26 C27 N5 1.9(4) . .
C27 N5 C28 C29 160.9(2) . .
Zn2 N5 C28 C29 -29.2(3) . .
C30 N6 C29 C28 79.3(3) . .
Zn2 N6 C29 C28 -45.2(2) . .
N5 C28 C29 N6 51.2(3) . .
Zn2 O4 C31 C32 -164.13(16) . .
Zn2 O4 C31 C36 15.1(3) . .
O4 C31 C32 C33 -179.6(2) . .
C36 C31 C32 C33 1.0(3) . .
O4 C31 C32 Cl7 1.3(3) . .
C36 C31 C32 Cl7 -178.10(17) . .
C31 C32 C33 C34 0.5(4) . .
Cl7 C32 C33 C34 179.67(19) . .
C32 C33 C34 C35 -1.2(4) . .
C32 C33 C34 Cl8 179.07(19) . .
C33 C34 C35 C36 0.2(4) . .
Cl8 C34 C35 C36 179.94(18) . .
C34 C35 C36 C31 1.5(4) . .
C34 C35 C36 C37 -176.1(2) . .
O4 C31 C36 C35 178.7(2) . .
C32 C31 C36 C35 -2.0(3) . .
O4 C31 C36 C37 -3.9(4) . .
C32 C31 C36 C37 175.4(2) . .
C38 N7 C37 C36 -175.9(2) . .
Zn2 N7 C37 C36 1.7(3) . .
C35 C36 C37 N7 172.7(2) . .
C31 C36 C37 N7 -4.8(4) . .
C37 N7 C38 C39 -158.0(2) . .
Zn2 N7 C38 C39 24.1(2) . .
C40 N8 C39 C38 177.3(2) . .
Zn2 N8 C39 C38 53.3(2) . .
N7 C38 C39 N8 -53.8(2) . .
C44 C42 C43 C44 0.4(5) 2_767 .
C41 C42 C43 C44 -175.9(4) . .
C42 C43 C44 C42 -0.4(5) . 2_767
C56 C51 C52 C53 0.0 . .
C57 C51 C52 C53 -178.6(10) . .
C51 C52 C53 C54 0.0 . .
C52 C53 C54 C55 0.0 . .
C53 C54 C55 C56 0.0 . .
C54 C55 C56 C51 0.0 . .
C52 C51 C56 C55 0.0 . .
C57 C51 C56 C55 178.6(10) . .
